data_7042371
loop_
_publ_author_name
'Reuter, K.'
'Maas, R. G. M.'
'Reuter, A.'
'Kilgenstein, F.'
'Asfaha, Y.'
'von H\"anisch, C'

_publ_section_title
;
 Synthesis of heteroatomic bridged paracyclophanes.
;
_journal_issue 14
_journal_name_full 'Dalton transactions (Cambridge, England : 2003)'
_journal_page_first 4530
_journal_page_last 4541
_journal_paper_doi 10.1039/c7dt00321h
_journal_volume 46
_journal_year 2017
_chemical_formula_moiety 'C10 H16 Cl2 Si2'
_chemical_formula_sum 'C10 H16 Cl2 Si2'
_chemical_formula_weight 263.31
_chemical_name_systematic 1,4-bis(dimethylsilylchloro)benzene
_chemical_properties_physical ', Moisture-sensitive'
_space_group_crystal_system monoclinic
_space_group_IT_number 14
_space_group_name_Hall '-P 2yn'
_space_group_name_H-M_alt 'P 1 21/n 1'
_symmetry_space_group_name_Hall '-P 2yn'
_symmetry_space_group_name_H-M 'P 1 21/n 1'
_atom_sites_solution_hydrogens geom
_audit_creation_date 2016-11-08
_audit_creation_method
;
Olex2 1.2
(compiled 2016.09.09 svn.r3337 for OlexSys, GUI svn.r5227)
;
_audit_update_record
;
2017-01-13 deposited with the CCDC.
2017-02-24 downloaded from the CCDC.
;
_cell_angle_alpha 90
_cell_angle_beta 96.700(3)
_cell_angle_gamma 90
_cell_formula_units_Z 2
_cell_length_a 6.4554(4)
_cell_length_b 10.2475(6)
_cell_length_c 10.4165(7)
_cell_measurement_reflns_used 2977
_cell_measurement_temperature 100(2)
_cell_measurement_theta_max 27.101
_cell_measurement_theta_min 2.798
_cell_volume 684.36(7)
_computing_cell_refinement 'SAINT v8.34A (Bruker, 2013)'
_computing_data_reduction 'SAINT v8.34A (Bruker, 2013)'
_computing_molecular_graphics 'Olex2 (Dolomanov et al., 2009)'
_computing_publication_material 'Olex2 (Dolomanov et al., 2009)'
_computing_structure_refinement 'ShelXL (Sheldrick, 2015)'
_diffrn_ambient_temperature 99.99
_diffrn_measured_fraction_theta_full 0.999
_diffrn_measured_fraction_theta_max 0.994
_diffrn_measurement_device_type 'Bruker D8 Quest'
_diffrn_measurement_method '\w scans'
_diffrn_radiation_monochromator graphite
_diffrn_radiation_type MoK\a
_diffrn_radiation_wavelength 0.71073
_diffrn_reflns_av_R_equivalents 0.0207
_diffrn_reflns_av_unetI/netI 0.0185
_diffrn_reflns_Laue_measured_fraction_full 0.999
_diffrn_reflns_Laue_measured_fraction_max 0.994
_diffrn_reflns_limit_h_max 8
_diffrn_reflns_limit_h_min -8
_diffrn_reflns_limit_k_max 13
_diffrn_reflns_limit_k_min -11
_diffrn_reflns_limit_l_max 13
_diffrn_reflns_limit_l_min -13
_diffrn_reflns_number 5476
_diffrn_reflns_point_group_measured_fraction_full 0.999
_diffrn_reflns_point_group_measured_fraction_max 0.994
_diffrn_reflns_theta_full 25.000
_diffrn_reflns_theta_max 27.131
_diffrn_reflns_theta_min 2.798
_exptl_absorpt_coefficient_mu 0.614
_exptl_absorpt_correction_T_max 0.7455
_exptl_absorpt_correction_T_min 0.7058
_exptl_absorpt_correction_type multi-scan
_exptl_absorpt_process_details
;
SADABS-2012/1 (Bruker,2012) was used for absorption correction.
wR2(int) was 0.0682 before and 0.0343 after correction.
The Ratio of minimum to maximum transmission is 0.9467.
The \l/2 correction factor is 0.0000.
;
_exptl_crystal_colour colourless
_exptl_crystal_density_diffrn 1.278
_exptl_crystal_description block
_exptl_crystal_F_000 276
_exptl_crystal_size_max 0.172
_exptl_crystal_size_mid 0.17
_exptl_crystal_size_min 0.059
_refine_diff_density_max 0.365
_refine_diff_density_min -0.349
_refine_diff_density_rms 0.050
_refine_ls_extinction_method none
_refine_ls_goodness_of_fit_ref 1.111
_refine_ls_hydrogen_treatment constr
_refine_ls_matrix_type full
_refine_ls_number_parameters 66
_refine_ls_number_reflns 1506
_refine_ls_number_restraints 0
_refine_ls_restrained_S_all 1.111
_refine_ls_R_factor_all 0.0291
_refine_ls_R_factor_gt 0.0242
_refine_ls_shift/su_max 0.001
_refine_ls_shift/su_mean 0.000
_refine_ls_structure_factor_coef Fsqd
_refine_ls_weighting_details 'w=1/[\s^2^(Fo^2^)+(0.0257P)^2^+0.3047P] where P=(Fo^2^+2Fc^2^)/3'
_refine_ls_weighting_scheme calc
_refine_ls_wR_factor_gt 0.0589
_refine_ls_wR_factor_ref 0.0609
_reflns_Friedel_coverage 0.000
_reflns_number_gt 1364
_reflns_number_total 1506
_reflns_threshold_expression 'I > 2\s(I)'
_cod_data_source_file c7dt00321h1.cif
_cod_data_source_block mj23_0m
_cod_depositor_comments 'Adding full bibliography for 7042367--7042376.cif.'
_cod_database_code 7042371
_shelxl_version_number 2014-3
_shelx_space_group_comment
;
The symmetry employed for this shelxl refinement is uniquely defined
by the following loop, which should always be used as a source of
symmetry information in preference to the above space-group names.
They are only intended as comments.
;
_shelx_estimated_absorpt_t_max 0.965
_shelx_estimated_absorpt_t_min 0.902
_olex2_refinement_description
;
1. Fixed Uiso
 At 1.2 times of:
  All C(H) groups
 At 1.5 times of:
  All C(H,H,H) groups
2.a Aromatic/amide H refined with riding coordinates:
 C3(H3), C4(H4)
2.b Idealised Me refined as rotating group:
 C1(H1A,H1B,H1C), C5(H5A,H5B,H5C)
;
_olex2_submission_special_instructions 'No special instructions were received'

loop_
_space_group_symop_operation_xyz
'x, y, z'
'-x+1/2, y+1/2, -z+1/2'
'-x, -y, -z'
'x-1/2, -y-1/2, z-1/2'

loop_
_atom_site_label
_atom_site_type_symbol
_atom_site_fract_x
_atom_site_fract_y
_atom_site_fract_z
_atom_site_U_iso_or_equiv
_atom_site_adp_type
_atom_site_occupancy
_atom_site_site_symmetry_order
_atom_site_calc_flag
_atom_site_refinement_flags_posn
Cl1 Cl 1.02738(6) 0.61538(4) 0.32573(4) 0.02995(12) Uani 1 1 d .
Si1 Si 0.87166(5) 0.78741(4) 0.26768(3) 0.01294(10) Uani 1 1 d .
C1 C 0.5893(2) 0.75185(14) 0.24491(14) 0.0184(3) Uani 1 1 d .
H1A H 0.5469 0.7166 0.3253 0.028 Uiso 1 1 calc GR
H1B H 0.5595 0.6878 0.1754 0.028 Uiso 1 1 calc GR
H1C H 0.5118 0.8324 0.2220 0.028 Uiso 1 1 calc GR
C2 C 0.9431(2) 0.90744(12) 0.40055(12) 0.0116(2) Uani 1 1 d .
C3 C 1.14827(19) 0.95260(13) 0.42602(12) 0.0132(3) Uani 1 1 d .
H3 H 1.2513 0.9209 0.3758 0.016 Uiso 1 1 calc R
C4 C 0.79560(19) 0.95686(13) 0.47647(12) 0.0134(3) Uani 1 1 d .
H4 H 0.6550 0.9281 0.4611 0.016 Uiso 1 1 calc R
C5 C 0.9690(2) 0.84113(17) 0.11595(14) 0.0257(3) Uani 1 1 d .
H5A H 0.9311 0.7763 0.0481 0.038 Uiso 1 1 calc GR
H5B H 1.1211 0.8501 0.1301 0.038 Uiso 1 1 calc GR
H5C H 0.9064 0.9254 0.0894 0.038 Uiso 1 1 calc GR

loop_
_atom_site_aniso_label
_atom_site_aniso_U_11
_atom_site_aniso_U_22
_atom_site_aniso_U_33
_atom_site_aniso_U_23
_atom_site_aniso_U_13
_atom_site_aniso_U_12
Cl1 0.0319(2) 0.01623(18) 0.0382(2) -0.00775(15) -0.01048(16) 0.00894(15)
Si1 0.01284(18) 0.01285(18) 0.01280(17) -0.00375(13) 0.00007(13) -0.00003(13)
C1 0.0162(6) 0.0184(7) 0.0202(7) -0.0070(5) 0.0006(5) -0.0029(5)
C2 0.0138(6) 0.0096(6) 0.0108(6) 0.0004(4) -0.0006(5) 0.0003(5)
C3 0.0129(6) 0.0140(6) 0.0130(6) -0.0012(5) 0.0026(5) 0.0015(5)
C4 0.0105(5) 0.0143(6) 0.0152(6) -0.0001(5) -0.0001(5) -0.0014(5)
C5 0.0248(7) 0.0371(9) 0.0156(7) -0.0060(6) 0.0044(6) -0.0082(7)

loop_
_atom_type_symbol
_atom_type_description
_atom_type_scat_dispersion_real
_atom_type_scat_dispersion_imag
_atom_type_scat_source
C C 0.0033 0.0016 'International Tables Vol C Tables 4.2.6.8 and 6.1.1.4'
H H 0.0000 0.0000 'International Tables Vol C Tables 4.2.6.8 and 6.1.1.4'
Cl Cl 0.1484 0.1585 'International Tables Vol C Tables 4.2.6.8 and 6.1.1.4'
Si Si 0.0817 0.0704 'International Tables Vol C Tables 4.2.6.8 and 6.1.1.4'

loop_
_geom_angle_atom_site_label_1
_geom_angle_atom_site_label_2
_geom_angle_atom_site_label_3
_geom_angle
_geom_angle_site_symmetry_1
C1 Si1 Cl1 107.81(5) .
C1 Si1 C2 112.31(6) .
C1 Si1 C5 112.16(7) .
C2 Si1 Cl1 105.84(4) .
C5 Si1 Cl1 107.40(6) .
C5 Si1 C2 110.94(6) .
Si1 C1 H1A 109.5 .
Si1 C1 H1B 109.5 .
Si1 C1 H1C 109.5 .
H1A C1 H1B 109.5 .
H1A C1 H1C 109.5 .
H1B C1 H1C 109.5 .
C3 C2 Si1 120.31(9) .
C3 C2 C4 117.65(11) .
C4 C2 Si1 122.03(10) .
C2 C3 H3 119.4 .
C4 C3 C2 121.27(11) 3_776
C4 C3 H3 119.4 3_776
C2 C4 H4 119.5 .
C3 C4 C2 121.09(11) 3_776
C3 C4 H4 119.5 3_776
Si1 C5 H5A 109.5 .
Si1 C5 H5B 109.5 .
Si1 C5 H5C 109.5 .
H5A C5 H5B 109.5 .
H5A C5 H5C 109.5 .
H5B C5 H5C 109.5 .

loop_
_geom_bond_atom_site_label_1
_geom_bond_atom_site_label_2
_geom_bond_distance
_geom_bond_site_symmetry_2
Cl1 Si1 2.0837(5) .
Si1 C1 1.8466(14) .
Si1 C2 1.8688(13) .
Si1 C5 1.8514(15) .
C1 H1A 0.9800 .
C1 H1B 0.9800 .
C1 H1C 0.9800 .
C2 C3 1.3987(18) .
C2 C4 1.4016(18) .
C3 H3 0.9500 .
C3 C4 1.3921(17) 3_776
C4 C3 1.3921(17) 3_776
C4 H4 0.9500 .
C5 H5A 0.9800 .
C5 H5B 0.9800 .
C5 H5C 0.9800 .

loop_
_geom_torsion_atom_site_label_1
_geom_torsion_atom_site_label_2
_geom_torsion_atom_site_label_3
_geom_torsion_atom_site_label_4
_geom_torsion
_geom_torsion_site_symmetry_4
Cl1 Si1 C2 C3 66.82(11) .
Cl1 Si1 C2 C4 -114.15(10) .
Si1 C2 C3 C4 179.25(10) 3_776
Si1 C2 C4 C3 -179.23(10) 3_776
C1 Si1 C2 C3 -175.79(10) .
C1 Si1 C2 C4 3.23(13) .
C3 C2 C4 C3 -0.2(2) 3_776
C4 C2 C3 C4 0.2(2) 3_776
C5 Si1 C2 C3 -49.37(12) .
C5 Si1 C2 C4 129.66(11) .
